data_7016081
loop_
_publ_author_name
'Bezuidenhout, Daniela I.'
'Barnard, Werner'
'van der Westhuizen, Belinda'
'van der Watt, Elisia'
'Liles, David C.'

_publ_section_title
;
 Multimetal Fischer carbene complexes of Group VI transition metals:
 synthesis, structure and substituent effect investigation.
;
_journal_issue 25
_journal_name_full 'Dalton transactions (Cambridge, England : 2003)'
_journal_page_first 6711
_journal_page_last 6721
_journal_paper_doi 10.1039/c1dt10183h
_journal_volume 40
_journal_year 2011
_chemical_formula_moiety 'C19 H10 Cr O9 S W'
_chemical_formula_sum 'C19 H10 Cr O9 S W'
_chemical_formula_weight 650.18
_chemical_name_common
;
(Ethoxy-(eta$6!-tricarbonylchromium-benzo(b)thien-2-yl)-
methylidene)-(pentacarbonyl)-tungsten
;
_chemical_name_systematic
;
(Ethoxy-(\h^6^-tricarbonylchromium-benzo[b]thien-2-yl)-methylidene)-
(pentacarbonyl)-tungsten
;
_space_group_IT_number 2
_symmetry_cell_setting triclinic
_symmetry_space_group_name_Hall '-P 1'
_symmetry_space_group_name_H-M 'P -1'
_atom_sites_solution_hydrogens geom
_atom_sites_solution_primary direct
_atom_sites_solution_secondary difmap
_audit_creation_method SHELXL-97
_cell_angle_alpha 109.659(1)
_cell_angle_beta 108.080(1)
_cell_angle_gamma 95.910(1)
_cell_formula_units_Z 2
_cell_length_a 8.4597(6)
_cell_length_b 10.8010(8)
_cell_length_c 13.1159(10)
_cell_measurement_reflns_used 5050
_cell_measurement_temperature 293(2)
_cell_measurement_theta_max 26.605
_cell_measurement_theta_min 2.554
_cell_volume 1043.68(13)
_computing_cell_refinement 'SAINT (Bruker, 2001)'
_computing_data_collection 'SMART (Bruker, 2001)'
_computing_data_reduction SAINT
_computing_molecular_graphics ' ORTEP-3 for Windows (Farrugia, 1997), POV-Ray (Cason, 2004)'
_computing_publication_material SHELXL-97
_computing_structure_refinement 'SHELXTL and SHELXL-97 (Sheldrick, 1997)'
_computing_structure_solution 'SHELXTL (Bruker, 2001)'
_diffrn_ambient_temperature 293(2)
_diffrn_detector 'SMART 1000 CCD'
_diffrn_detector_area_resol_mean 8.3
_diffrn_measured_fraction_theta_full 0.977
_diffrn_measured_fraction_theta_max 0.862
_diffrn_measurement_device_type 'Bruker (Siemens) P4'
_diffrn_measurement_method '\f and \w scans'
_diffrn_radiation_monochromator graphite
_diffrn_radiation_source 'fine-focus sealed tube'
_diffrn_radiation_type MoK\a
_diffrn_radiation_wavelength 0.71073
_diffrn_reflns_av_R_equivalents 0.0305
_diffrn_reflns_av_sigmaI/netI 0.0453
_diffrn_reflns_limit_h_max 10
_diffrn_reflns_limit_h_min -8
_diffrn_reflns_limit_k_max 13
_diffrn_reflns_limit_k_min -6
_diffrn_reflns_limit_l_max 14
_diffrn_reflns_limit_l_min -15
_diffrn_reflns_number 5686
_diffrn_reflns_theta_full 25.00
_diffrn_reflns_theta_max 26.61
_diffrn_reflns_theta_min 2.55
_exptl_absorpt_coefficient_mu 6.176
_exptl_absorpt_correction_T_max 0.610
_exptl_absorpt_correction_T_min 0.283
_exptl_absorpt_correction_type multi-scan
_exptl_absorpt_process_details 'SADABS (Bruker, 2001)'
_exptl_crystal_colour dark_red
_exptl_crystal_density_diffrn 2.069
_exptl_crystal_density_method 'not measured'
_exptl_crystal_description plate
_exptl_crystal_F_000 620
_exptl_crystal_size_max 0.34
_exptl_crystal_size_mid 0.18
_exptl_crystal_size_min 0.08
_refine_diff_density_max 3.985
_refine_diff_density_min -1.675
_refine_diff_density_rms 0.196
_refine_ls_extinction_method none
_refine_ls_goodness_of_fit_ref 1.034
_refine_ls_hydrogen_treatment constr
_refine_ls_matrix_type full
_refine_ls_number_parameters 290
_refine_ls_number_reflns 3784
_refine_ls_number_restraints 4
_refine_ls_restrained_S_all 1.034
_refine_ls_R_factor_all 0.0453
_refine_ls_R_factor_gt 0.0444
_refine_ls_shift/su_max 0.002
_refine_ls_shift/su_mean 0.000
_refine_ls_structure_factor_coef Fsqd
_refine_ls_weighting_details 'calc w=1/[\s^2^(Fo^2^)+(0.0963P)^2^+0.4070P] where P=(Fo^2^+2Fc^2^)/3'
_refine_ls_weighting_scheme calc
_refine_ls_wR_factor_gt 0.1154
_refine_ls_wR_factor_ref 0.1172
_reflns_number_gt 3646
_reflns_number_total 3784
_reflns_threshold_expression >2\s(I)
_cod_data_source_file c1dt10183h.txt
_cod_data_source_block EvdW03_Complex_3b
_cod_depositor_comments
;
The following automatic conversions were performed:

'_symmetry_cell_setting' value 'Triclinic' changed to 'triclinic'
according to /home/saulius/struct/CIF-dictionaries/cif_core.dic
dictionary named 'cif_core.dic' version 2.4.1 from 2010-06-29.

Automatic conversion script
Id: cif_fix_values 1715 2011-07-08 13:25:40Z adriana 
;
_cod_database_code 7016081

loop_
_symmetry_equiv_pos_as_xyz
'x, y, z'
'-x, -y, -z'

loop_
_atom_site_label
_atom_site_type_symbol
_atom_site_fract_x
_atom_site_fract_y
_atom_site_fract_z
_atom_site_U_iso_or_equiv
_atom_site_adp_type
_atom_site_occupancy
_atom_site_symmetry_multiplicity
_atom_site_calc_flag
_atom_site_refinement_flags
_atom_site_disorder_assembly
_atom_site_disorder_group
W1 W 0.27358(2) 0.319696(17) 0.581758(16) 0.03549(13) Uani 1 1 d . . .
Cr1 Cr 0.81077(12) 0.20809(9) 1.01478(8) 0.0395(2) Uani 1 1 d . A .
C1 C 0.0438(9) 0.3659(7) 0.5549(7) 0.0489(15) Uani 1 1 d . . .
O1 O -0.0865(8) 0.3932(7) 0.5417(7) 0.0824(19) Uani 1 1 d . . .
C2 C 0.2859(10) 0.3754(7) 0.4473(7) 0.0501(16) Uani 1 1 d . . .
O2 O 0.2888(9) 0.4064(7) 0.3754(6) 0.0708(17) Uani 1 1 d . . .
C3 C 0.3840(10) 0.5157(7) 0.6929(6) 0.0496(16) Uani 1 1 d . . .
O3 O 0.4427(11) 0.6259(6) 0.7541(7) 0.086(2) Uani 1 1 d . . .
C4 C 0.2482(10) 0.2647(7) 0.7128(6) 0.0465(16) Uani 1 1 d . . .
O4 O 0.2297(8) 0.2364(7) 0.7830(5) 0.0673(15) Uani 1 1 d . . .
C5 C 0.1422(9) 0.1260(7) 0.4661(6) 0.0440(14) Uani 1 1 d . . .
O5 O 0.0609(8) 0.0228(6) 0.4051(6) 0.0673(15) Uani 1 1 d . . .
C6 C 0.5213(8) 0.2673(6) 0.6173(5) 0.0346(12) Uani 1 1 d . A .
O6 O 0.5917(5) 0.2026(5) 0.5448(3) 0.0448(9) Uani 1 1 d . . .
S1 S 0.8221(2) 0.21968(19) 0.74312(15) 0.0401(6) Uani 0.846(7) 1 d P A 1
S1A S 0.6115(10) 0.4069(9) 0.8572(6) 0.035(3) Uiso 0.154(7) 1 d PD A 2
C7 C 0.6442(7) 0.2956(5) 0.7345(4) 0.0342(10) Uani 1 1 d D . .
C8 C 0.6451(9) 0.3660(8) 0.8417(6) 0.0386(14) Uani 0.846(7) 1 d P A 1
H8 H 0.5602 0.4112 0.8528 0.046 Uiso 0.846(7) 1 calc PR A 1
C8A C 0.786(3) 0.251(3) 0.7723(11) 0.031(8) Uiso 0.154(7) 1 d PD A 2
H8A H 0.8207 0.1938 0.7165 0.037 Uiso 0.154(7) 1 calc PR A 2
C9 C 0.7865(7) 0.3663(5) 0.9377(5) 0.0404(12) Uani 1 1 d D . .
C10 C 0.8281(9) 0.4260(6) 1.0597(5) 0.0502(14) Uani 1 1 d . A .
H10 H 0.7577 0.4755 1.0896 0.060 Uiso 1 1 calc R . .
C11 C 0.9718(11) 0.4103(7) 1.1327(6) 0.0577(19) Uani 1 1 d . . .
H11 H 1.0032 0.4546 1.2127 0.069 Uiso 1 1 calc R A .
C12 C 1.0756(8) 0.3267(6) 1.0881(5) 0.0513(15) Uani 1 1 d . A .
H12 H 1.1728 0.3160 1.1390 0.062 Uiso 1 1 calc R . .
C13 C 1.0305(8) 0.2618(7) 0.9689(6) 0.0469(14) Uani 1 1 d . . .
H13 H 1.0932 0.2033 0.9390 0.056 Uiso 1 1 calc R A .
C14 C 0.8882(7) 0.2856(6) 0.8937(5) 0.0396(12) Uani 1 1 d D A .
C15 C 0.5816(10) 0.1760(8) 0.9972(7) 0.0549(17) Uani 1 1 d . . .
O15 O 0.4428(7) 0.1581(7) 0.9851(6) 0.0860(18) Uani 1 1 d . . .
C16 C 0.8568(10) 0.1501(9) 1.1363(7) 0.067(2) Uani 1 1 d . . .
O16 O 0.8873(12) 0.1157(10) 1.2110(7) 0.117(3) Uani 1 1 d . . .
C17 C 0.7724(9) 0.0308(6) 0.9124(6) 0.0521(15) Uani 1 1 d . . .
O17 O 0.7489(9) -0.0782(6) 0.8493(6) 0.0810(19) Uani 1 1 d . . .
C18 C 0.5101(9) 0.1551(8) 0.4185(5) 0.0584(17) Uani 1 1 d . . .
H18A H 0.5047 0.2312 0.3951 0.070 Uiso 1 1 calc R . .
H18B H 0.3947 0.1025 0.3924 0.070 Uiso 1 1 calc R . .
C19 C 0.6148(10) 0.0700(8) 0.3667(6) 0.0603(17) Uani 1 1 d . . .
H19A H 0.7290 0.1227 0.3938 0.090 Uiso 1 1 calc R . .
H19B H 0.5652 0.0380 0.2833 0.090 Uiso 1 1 calc R . .
H19C H 0.6177 -0.0057 0.3894 0.090 Uiso 1 1 calc R . .

loop_
_atom_site_aniso_label
_atom_site_aniso_U_11
_atom_site_aniso_U_22
_atom_site_aniso_U_33
_atom_site_aniso_U_23
_atom_site_aniso_U_13
_atom_site_aniso_U_12
W1 0.03420(19) 0.03970(18) 0.03353(19) 0.01531(12) 0.01217(13) 0.00979(11)
Cr1 0.0397(5) 0.0455(4) 0.0311(4) 0.0183(4) 0.0093(4) 0.0006(4)
C1 0.042(4) 0.051(3) 0.060(4) 0.027(3) 0.020(3) 0.015(3)
O1 0.055(3) 0.091(4) 0.133(6) 0.065(4) 0.045(4) 0.039(3)
C2 0.058(4) 0.053(4) 0.047(4) 0.020(3) 0.026(3) 0.019(3)
O2 0.091(4) 0.098(4) 0.063(3) 0.058(3) 0.042(3) 0.048(4)
C3 0.061(4) 0.044(3) 0.045(4) 0.012(3) 0.025(3) 0.014(3)
O3 0.099(6) 0.051(3) 0.088(5) 0.004(3) 0.038(4) -0.001(3)
C4 0.047(4) 0.048(3) 0.040(3) 0.009(3) 0.020(3) 0.003(3)
O4 0.062(3) 0.100(4) 0.056(3) 0.044(3) 0.030(3) 0.012(3)
C5 0.042(3) 0.046(3) 0.040(3) 0.013(3) 0.014(3) 0.011(3)
O5 0.068(4) 0.051(3) 0.064(3) 0.011(3) 0.017(3) 0.000(3)
C17 0.051(4) 0.047(3) 0.053(4) 0.026(3) 0.009(3) 0.005(3)
O17 0.091(5) 0.053(3) 0.084(4) 0.018(3) 0.024(4) 0.013(3)
C15 0.052(4) 0.060(4) 0.053(4) 0.025(3) 0.020(3) 0.002(3)
O15 0.048(3) 0.115(5) 0.098(5) 0.051(4) 0.025(3) 0.001(3)
C16 0.055(4) 0.091(5) 0.056(4) 0.046(4) 0.010(3) -0.002(4)
O16 0.118(7) 0.169(8) 0.084(5) 0.096(6) 0.022(5) 0.004(6)
C6 0.034(3) 0.040(3) 0.030(3) 0.015(2) 0.011(2) 0.005(2)
O6 0.041(2) 0.065(3) 0.030(2) 0.0182(18) 0.0147(18) 0.0187(19)
S1 0.0373(9) 0.0542(10) 0.0299(9) 0.0161(7) 0.0131(7) 0.0139(7)
C7 0.035(3) 0.036(2) 0.032(3) 0.014(2) 0.014(2) 0.005(2)
C8 0.037(4) 0.037(3) 0.040(4) 0.017(3) 0.010(3) 0.008(3)
C9 0.041(3) 0.039(3) 0.038(3) 0.015(2) 0.012(2) 0.001(2)
C10 0.061(4) 0.045(3) 0.036(3) 0.010(2) 0.016(3) 0.006(3)
C11 0.075(5) 0.050(3) 0.031(3) 0.010(3) 0.011(3) -0.009(3)
C12 0.038(3) 0.061(3) 0.040(3) 0.028(3) -0.006(3) -0.009(3)
C13 0.038(3) 0.058(3) 0.047(3) 0.026(3) 0.014(3) 0.005(3)
C14 0.038(3) 0.046(3) 0.033(3) 0.017(2) 0.012(2) 0.000(2)
C18 0.056(4) 0.087(5) 0.032(3) 0.018(3) 0.017(3) 0.030(3)
C19 0.060(4) 0.074(4) 0.043(4) 0.014(3) 0.021(3) 0.020(3)

loop_
_atom_type_symbol
_atom_type_description
_atom_type_scat_dispersion_real
_atom_type_scat_dispersion_imag
_atom_type_scat_source
C C 0.0033 0.0016 'International Tables Vol C Tables 4.2.6.8 and 6.1.1.4'
H H 0.0000 0.0000 'International Tables Vol C Tables 4.2.6.8 and 6.1.1.4'
O O 0.0106 0.0060 'International Tables Vol C Tables 4.2.6.8 and 6.1.1.4'
S S 0.1246 0.1234 'International Tables Vol C Tables 4.2.6.8 and 6.1.1.4'
Cr Cr 0.3209 0.6236 'International Tables Vol C Tables 4.2.6.8 and 6.1.1.4'
W W -0.8490 6.8722 'International Tables Vol C Tables 4.2.6.8 and 6.1.1.4'

loop_
_geom_angle_atom_site_label_1
_geom_angle_atom_site_label_2
_geom_angle_atom_site_label_3
_geom_angle
_geom_angle_site_symmetry_1
_geom_angle_site_symmetry_3
_geom_angle_publ_flag
C1 W1 C3 88.7(3) . . ?
C1 W1 C4 89.1(3) . . ?
C3 W1 C4 92.5(3) . . ?
C1 W1 C5 86.4(3) . . ?
C3 W1 C5 175.1(2) . . ?
C4 W1 C5 87.9(3) . . ?
C1 W1 C2 88.0(3) . . ?
C3 W1 C2 88.0(3) . . ?
C4 W1 C2 177.0(2) . . ?
C5 W1 C2 91.4(3) . . ?
C1 W1 C6 177.4(2) . . ?
C3 W1 C6 91.3(3) . . ?
C4 W1 C6 88.3(3) . . ?
C5 W1 C6 93.6(3) . . ?
C2 W1 C6 94.7(3) . . ?
C16 Cr1 C17 89.1(4) . . ?
C16 Cr1 C15 88.2(3) . . ?
C17 Cr1 C15 88.8(3) . . ?
C16 Cr1 C11 91.1(3) . . ?
C17 Cr1 C11 153.6(3) . . ?
C15 Cr1 C11 117.6(4) . . ?
C16 Cr1 C12 90.2(3) . . ?
C17 Cr1 C12 115.5(3) . . ?
C15 Cr1 C12 155.6(3) . . ?
C11 Cr1 C12 38.1(3) . . ?
C16 Cr1 C10 116.9(3) . . ?
C17 Cr1 C10 154.0(3) . . ?
C15 Cr1 C10 92.0(3) . . ?
C11 Cr1 C10 36.1(3) . . ?
C12 Cr1 C10 67.2(3) . . ?
C16 Cr1 C13 116.0(3) . . ?
C17 Cr1 C13 89.0(3) . . ?
C15 Cr1 C13 155.7(3) . . ?
C11 Cr1 C13 67.3(3) . . ?
C12 Cr1 C13 36.7(3) . . ?
C10 Cr1 C13 79.7(3) . . ?
C16 Cr1 C14 152.8(3) . . ?
C17 Cr1 C14 90.8(3) . . ?
C15 Cr1 C14 119.0(3) . . ?
C11 Cr1 C14 77.3(2) . . ?
C12 Cr1 C14 65.5(2) . . ?
C10 Cr1 C14 66.2(2) . . ?
C13 Cr1 C14 36.8(2) . . ?
C16 Cr1 C9 153.9(3) . . ?
C17 Cr1 C9 116.9(2) . . ?
C15 Cr1 C9 93.2(3) . . ?
C11 Cr1 C9 65.2(2) . . ?
C12 Cr1 C9 77.9(2) . . ?
C10 Cr1 C9 37.0(2) . . ?
C13 Cr1 C9 66.4(2) . . ?
C14 Cr1 C9 36.1(2) . . ?
O1 C1 W1 178.8(7) . . ?
O2 C2 W1 178.2(7) . . ?
O3 C3 W1 178.6(8) . . ?
O4 C4 W1 177.7(7) . . ?
O5 C5 W1 175.0(6) . . ?
O17 C17 Cr1 179.9(8) . . ?
O15 C15 Cr1 178.5(7) . . ?
O16 C16 Cr1 179.0(8) . . ?
O6 C6 C7 105.5(5) . . ?
O6 C6 W1 130.0(4) . . ?
C7 C6 W1 124.4(4) . . ?
C6 O6 C18 123.2(5) . . ?
C14 S1 C7 89.9(3) . . ?
C9 S1A C7 84.9(4) . . ?
C8 C7 C8A 95.6(8) . . ?
C8 C7 C6 131.8(5) . . ?
C8A C7 C6 132.4(7) . . ?
C8A C7 S1A 108.8(8) . . ?
C6 C7 S1A 118.8(5) . . ?
C8 C7 S1 111.2(5) . . ?
C6 C7 S1 117.0(4) . . ?
C7 C8 C9 115.5(7) . . ?
C7 C8 H8 122.2 . . ?
C9 C8 H8 122.2 . . ?
C7 C8A C14 124.4(12) . . ?
C7 C8A H8A 117.8 . . ?
C14 C8A H8A 117.8 . . ?
C14 C9 C10 119.6(6) . . ?
C14 C9 C8 108.9(6) . . ?
C10 C9 C8 131.4(6) . . ?
C14 C9 S1A 126.2(5) . . ?
C10 C9 S1A 114.2(5) . . ?
C14 C9 Cr1 71.9(3) . . ?
C10 C9 Cr1 69.4(3) . . ?
C8 C9 Cr1 127.8(4) . . ?
S1A C9 Cr1 132.3(5) . . ?
C11 C10 C9 119.5(6) . . ?
C11 C10 Cr1 71.7(4) . . ?
C9 C10 Cr1 73.5(3) . . ?
C11 C10 H10 120.2 . . ?
C9 C10 H10 120.2 . . ?
Cr1 C10 H10 126.3 . . ?
C10 C11 C12 121.1(6) . . ?
C10 C11 Cr1 72.2(4) . . ?
C12 C11 Cr1 71.0(4) . . ?
C10 C11 H11 119.5 . . ?
C12 C11 H11 119.5 . . ?
Cr1 C11 H11 129.9 . . ?
C13 C12 C11 119.7(6) . . ?
C13 C12 Cr1 71.9(4) . . ?
C11 C12 Cr1 70.9(4) . . ?
C13 C12 H12 120.2 . . ?
C11 C12 H12 120.2 . . ?
Cr1 C12 H12 129.3 . . ?
C12 C13 C14 119.0(6) . . ?
C12 C13 Cr1 71.4(4) . . ?
C14 C13 Cr1 73.5(3) . . ?
C12 C13 H13 120.5 . . ?
C14 C13 H13 120.5 . . ?
Cr1 C13 H13 126.5 . . ?
C9 C14 C13 120.9(5) . . ?
C9 C14 C8A 95.5(8) . . ?
C13 C14 C8A 143.5(8) . . ?
C9 C14 S1 114.4(5) . . ?
C13 C14 S1 124.7(5) . . ?
C9 C14 Cr1 72.0(3) . . ?
C13 C14 Cr1 69.7(3) . . ?
C8A C14 Cr1 125.5(14) . . ?
S1 C14 Cr1 131.2(3) . . ?
O6 C18 C19 107.4(5) . . ?
O6 C18 H18A 110.2 . . ?
C19 C18 H18A 110.2 . . ?
O6 C18 H18B 110.2 . . ?
C19 C18 H18B 110.2 . . ?
H18A C18 H18B 108.5 . . ?
C18 C19 H19A 109.5 . . ?
C18 C19 H19B 109.5 . . ?
H19A C19 H19B 109.5 . . ?
C18 C19 H19C 109.5 . . ?
H19A C19 H19C 109.5 . . ?
H19B C19 H19C 109.5 . . ?

loop_
_geom_bond_atom_site_label_1
_geom_bond_atom_site_label_2
_geom_bond_distance
_geom_bond_site_symmetry_2
_geom_bond_publ_flag
W1 C1 2.011(7) . ?
W1 C3 2.037(7) . ?
W1 C4 2.059(8) . ?
W1 C5 2.062(7) . ?
W1 C2 2.073(8) . ?
W1 C6 2.179(6) . ?
Cr1 C16 1.849(7) . ?
Cr1 C17 1.857(7) . ?
Cr1 C15 1.861(8) . ?
Cr1 C11 2.196(7) . ?
Cr1 C12 2.197(6) . ?
Cr1 C10 2.202(6) . ?
Cr1 C13 2.205(6) . ?
Cr1 C14 2.254(5) . ?
Cr1 C9 2.256(5) . ?
C1 O1 1.146(9) . ?
C2 O2 1.108(9) . ?
C3 O3 1.138(10) . ?
C4 O4 1.112(10) . ?
C5 O5 1.121(9) . ?
C17 O17 1.142(9) . ?
C15 O15 1.121(9) . ?
C16 O16 1.128(10) . ?
C6 O6 1.317(8) . ?
C6 C7 1.471(8) . ?
O6 C18 1.459(7) . ?
S1 C14 1.734(6) . ?
S1 C7 1.778(5) . ?
S1A C9 1.725(6) . ?
S1A C7 1.776(5) . ?
C7 C8 1.353(9) . ?
C7 C8A 1.355(9) . ?
C8 C9 1.441(9) . ?
C8 H8 0.9300 . ?
C8A C14 1.449(9) . ?
C8A H8A 0.9300 . ?
C9 C14 1.399(8) . ?
C9 C10 1.417(8) . ?
C10 C11 1.361(11) . ?
C10 H10 0.9300 . ?
C11 C12 1.434(11) . ?
C11 H11 0.9300 . ?
C12 C13 1.385(9) . ?
C12 H12 0.9300 . ?
C13 C14 1.410(9) . ?
C13 H13 0.9300 . ?
C18 C19 1.488(9) . ?
C18 H18A 0.9700 . ?
C18 H18B 0.9700 . ?
C19 H19A 0.9600 . ?
C19 H19B 0.9600 . ?
C19 H19C 0.9600 . ?

loop_
_geom_torsion_atom_site_label_1
_geom_torsion_atom_site_label_2
_geom_torsion_atom_site_label_3
_geom_torsion_atom_site_label_4
_geom_torsion
_geom_torsion_site_symmetry_1
_geom_torsion_site_symmetry_2
_geom_torsion_site_symmetry_3
_geom_torsion_site_symmetry_4
_geom_torsion_publ_flag
C3 W1 C6 O6 -129.4(6) . . . . ?
C4 W1 C6 O6 138.1(6) . . . . ?
C5 W1 C6 O6 50.4(6) . . . . ?
C2 W1 C6 O6 -41.3(6) . . . . ?
C3 W1 C6 C7 53.2(5) . . . . ?
C4 W1 C6 C7 -39.3(5) . . . . ?
C5 W1 C6 C7 -127.0(5) . . . . ?
C2 W1 C6 C7 141.3(5) . . . . ?
C7 C6 O6 C18 179.7(6) . . . . ?
W1 C6 O6 C18 2.0(9) . . . . ?
O6 C6 C7 C8 175.3(6) . . . . ?
W1 C6 C7 C8 -6.7(9) . . . . ?
O6 C6 C7 C8A -12(2) . . . . ?
W1 C6 C7 C8A 166(2) . . . . ?
O6 C6 C7 S1A 169.5(5) . . . . ?
W1 C6 C7 S1A -12.6(7) . . . . ?
O6 C6 C7 S1 -8.2(6) . . . . ?
W1 C6 C7 S1 169.7(3) . . . . ?
C9 S1A C7 C8 14.6(19) . . . . ?
C9 S1A C7 C8A -3.3(16) . . . . ?
C9 S1A C7 C6 175.9(5) . . . . ?
C9 S1A C7 S1 -6.6(6) . . . . ?
C14 S1 C7 C8 0.9(5) . . . . ?
C14 S1 C7 C8A -5(5) . . . . ?
C14 S1 C7 C6 -176.2(4) . . . . ?
C14 S1 C7 S1A 6.2(5) . . . . ?
C8A C7 C8 C9 2.4(16) . . . . ?
C6 C7 C8 C9 177.3(5) . . . . ?
S1A C7 C8 C9 -161(2) . . . . ?
S1 C7 C8 C9 0.7(7) . . . . ?
C8 C7 C8A C14 -2(3) . . . . ?
C6 C7 C8A C14 -176.8(14) . . . . ?
S1A C7 C8A C14 2(3) . . . . ?
S1 C7 C8A C14 172(8) . . . . ?
C7 C8 C9 C14 -2.4(8) . . . . ?
C7 C8 C9 C10 -178.9(6) . . . . ?
C7 C8 C9 S1A 164(2) . . . . ?
C7 C8 C9 Cr1 -83.7(7) . . . . ?
C7 S1A C9 C14 4.8(7) . . . . ?
C7 S1A C9 C10 -177.1(5) . . . . ?
C7 S1A C9 C8 -10.6(14) . . . . ?
C7 S1A C9 Cr1 -93.5(5) . . . . ?
C16 Cr1 C9 C14 129.3(7) . . . . ?
C17 Cr1 C9 C14 -48.0(4) . . . . ?
C15 Cr1 C9 C14 -138.3(4) . . . . ?
C11 Cr1 C9 C14 102.7(4) . . . . ?
C12 Cr1 C9 C14 64.7(4) . . . . ?
C10 Cr1 C9 C14 132.7(5) . . . . ?
C13 Cr1 C9 C14 28.0(4) . . . . ?
C16 Cr1 C9 C10 -3.4(8) . . . . ?
C17 Cr1 C9 C10 179.4(4) . . . . ?
C15 Cr1 C9 C10 89.1(4) . . . . ?
C11 Cr1 C9 C10 -29.9(4) . . . . ?
C12 Cr1 C9 C10 -67.9(4) . . . . ?
C13 Cr1 C9 C10 -104.6(4) . . . . ?
C14 Cr1 C9 C10 -132.7(5) . . . . ?
C16 Cr1 C9 C8 -130.5(8) . . . . ?
C17 Cr1 C9 C8 52.3(7) . . . . ?
C15 Cr1 C9 C8 -38.0(6) . . . . ?
C11 Cr1 C9 C8 -157.0(7) . . . . ?
C12 Cr1 C9 C8 165.0(6) . . . . ?
C10 Cr1 C9 C8 -127.1(7) . . . . ?
C13 Cr1 C9 C8 128.3(6) . . . . ?
C14 Cr1 C9 C8 100.2(7) . . . . ?
C16 Cr1 C9 S1A -108.0(8) . . . . ?
C17 Cr1 C9 S1A 74.8(6) . . . . ?
C15 Cr1 C9 S1A -15.5(5) . . . . ?
C11 Cr1 C9 S1A -134.5(6) . . . . ?
C12 Cr1 C9 S1A -172.5(5) . . . . ?
C10 Cr1 C9 S1A -104.6(6) . . . . ?
C13 Cr1 C9 S1A 150.8(6) . . . . ?
C14 Cr1 C9 S1A 122.8(6) . . . . ?
C14 C9 C10 C11 3.6(9) . . . . ?
C8 C9 C10 C11 179.9(6) . . . . ?
S1A C9 C10 C11 -174.7(6) . . . . ?
Cr1 C9 C10 C11 57.1(5) . . . . ?
C14 C9 C10 Cr1 -53.5(5) . . . . ?
C8 C9 C10 Cr1 122.8(6) . . . . ?
S1A C9 C10 Cr1 128.2(5) . . . . ?
C16 Cr1 C10 C11 48.6(5) . . . . ?
C17 Cr1 C10 C11 -131.0(7) . . . . ?
C15 Cr1 C10 C11 137.6(5) . . . . ?
C12 Cr1 C10 C11 -29.2(4) . . . . ?
C13 Cr1 C10 C11 -65.4(4) . . . . ?
C14 Cr1 C10 C11 -101.4(5) . . . . ?
C9 Cr1 C10 C11 -129.7(6) . . . . ?
C16 Cr1 C10 C9 178.3(4) . . . . ?
C17 Cr1 C10 C9 -1.2(8) . . . . ?
C15 Cr1 C10 C9 -92.7(4) . . . . ?
C11 Cr1 C10 C9 129.7(6) . . . . ?
C12 Cr1 C10 C9 100.5(4) . . . . ?
C13 Cr1 C10 C9 64.3(4) . . . . ?
C14 Cr1 C10 C9 28.3(3) . . . . ?
C9 C10 C11 C12 -4.3(10) . . . . ?
Cr1 C10 C11 C12 53.6(6) . . . . ?
C9 C10 C11 Cr1 -58.0(5) . . . . ?
C16 Cr1 C11 C10 -138.0(5) . . . . ?
C17 Cr1 C11 C10 131.8(6) . . . . ?
C15 Cr1 C11 C10 -49.4(5) . . . . ?
C12 Cr1 C11 C10 133.1(6) . . . . ?
C13 Cr1 C11 C10 104.2(4) . . . . ?
C14 Cr1 C11 C10 66.8(4) . . . . ?
C9 Cr1 C11 C10 30.7(4) . . . . ?
C16 Cr1 C11 C12 88.8(4) . . . . ?
C17 Cr1 C11 C12 -1.3(8) . . . . ?
C15 Cr1 C11 C12 177.4(4) . . . . ?
C10 Cr1 C11 C12 -133.1(6) . . . . ?
C13 Cr1 C11 C12 -29.0(4) . . . . ?
C14 Cr1 C11 C12 -66.3(4) . . . . ?
C9 Cr1 C11 C12 -102.5(4) . . . . ?
C10 C11 C12 C13 0.7(10) . . . . ?
Cr1 C11 C12 C13 54.9(5) . . . . ?
C10 C11 C12 Cr1 -54.2(6) . . . . ?
C16 Cr1 C12 C13 136.8(5) . . . . ?
C17 Cr1 C12 C13 47.7(5) . . . . ?
C15 Cr1 C12 C13 -137.1(7) . . . . ?
C11 Cr1 C12 C13 -131.6(6) . . . . ?
C10 Cr1 C12 C13 -103.8(4) . . . . ?
C14 Cr1 C12 C13 -30.7(4) . . . . ?
C9 Cr1 C12 C13 -66.6(4) . . . . ?
C16 Cr1 C12 C11 -91.6(5) . . . . ?
C17 Cr1 C12 C11 179.3(4) . . . . ?
C15 Cr1 C12 C11 -5.5(9) . . . . ?
C10 Cr1 C12 C11 27.8(4) . . . . ?
C13 Cr1 C12 C11 131.6(6) . . . . ?
C14 Cr1 C12 C11 100.9(4) . . . . ?
C9 Cr1 C12 C11 65.0(4) . . . . ?
C11 C12 C13 C14 3.6(9) . . . . ?
Cr1 C12 C13 C14 58.0(5) . . . . ?
C11 C12 C13 Cr1 -54.4(5) . . . . ?
C16 Cr1 C13 C12 -49.6(5) . . . . ?
C17 Cr1 C13 C12 -138.1(4) . . . . ?
C15 Cr1 C13 C12 137.0(7) . . . . ?
C11 Cr1 C13 C12 30.0(4) . . . . ?
C10 Cr1 C13 C12 65.5(4) . . . . ?
C14 Cr1 C13 C12 129.3(6) . . . . ?
C9 Cr1 C13 C12 101.8(4) . . . . ?
C16 Cr1 C13 C14 -178.9(4) . . . . ?
C17 Cr1 C13 C14 92.6(4) . . . . ?
C15 Cr1 C13 C14 7.7(9) . . . . ?
C11 Cr1 C13 C14 -99.3(4) . . . . ?
C12 Cr1 C13 C14 -129.3(6) . . . . ?
C10 Cr1 C13 C14 -63.8(4) . . . . ?
C9 Cr1 C13 C14 -27.5(3) . . . . ?
C10 C9 C14 C13 0.7(8) . . . . ?
C8 C9 C14 C13 -176.3(5) . . . . ?
S1A C9 C14 C13 178.7(6) . . . . ?
Cr1 C9 C14 C13 -51.7(5) . . . . ?
C10 C9 C14 C8A 177.9(14) . . . . ?
C8 C9 C14 C8A 0.9(15) . . . . ?
S1A C9 C14 C8A -4.0(16) . . . . ?
Cr1 C9 C14 C8A 125.6(14) . . . . ?
C10 C9 C14 S1 -179.9(4) . . . . ?
C8 C9 C14 S1 3.1(6) . . . . ?
S1A C9 C14 S1 -1.8(8) . . . . ?
Cr1 C9 C14 S1 127.8(4) . . . . ?
C10 C9 C14 Cr1 52.3(5) . . . . ?
C8 C9 C14 Cr1 -124.7(5) . . . . ?
S1A C9 C14 Cr1 -129.6(6) . . . . ?
C12 C13 C14 C9 -4.3(9) . . . . ?
Cr1 C13 C14 C9 52.7(5) . . . . ?
C12 C13 C14 C8A -180(2) . . . . ?
Cr1 C13 C14 C8A -123(2) . . . . ?
C12 C13 C14 S1 176.4(4) . . . . ?
Cr1 C13 C14 S1 -126.7(4) . . . . ?
C12 C13 C14 Cr1 -57.0(5) . . . . ?
C7 C8A C14 C9 1(3) . . . . ?
C7 C8A C14 C13 176.7(11) . . . . ?
C7 C8A C14 S1 -173(7) . . . . ?
C7 C8A C14 Cr1 72(3) . . . . ?
C7 S1 C14 C9 -2.4(4) . . . . ?
C7 S1 C14 C13 177.0(5) . . . . ?
C7 S1 C14 C8A 4(4) . . . . ?
C7 S1 C14 Cr1 84.5(4) . . . . ?
C16 Cr1 C14 C9 -131.9(7) . . . . ?
C17 Cr1 C14 C9 138.5(4) . . . . ?
C15 Cr1 C14 C9 49.5(5) . . . . ?
C11 Cr1 C14 C9 -65.2(4) . . . . ?
C12 Cr1 C14 C9 -103.6(4) . . . . ?
C10 Cr1 C14 C9 -29.0(4) . . . . ?
C13 Cr1 C14 C9 -134.1(5) . . . . ?
C16 Cr1 C14 C13 2.2(9) . . . . ?
C17 Cr1 C14 C13 -87.3(4) . . . . ?
C15 Cr1 C14 C13 -176.4(4) . . . . ?
C11 Cr1 C14 C13 68.9(4) . . . . ?
C12 Cr1 C14 C13 30.5(4) . . . . ?
C10 Cr1 C14 C13 105.2(4) . . . . ?
C9 Cr1 C14 C13 134.1(5) . . . . ?
C16 Cr1 C14 C8A 144.3(11) . . . . ?
C17 Cr1 C14 C8A 54.8(10) . . . . ?
C15 Cr1 C14 C8A -34.3(10) . . . . ?
C11 Cr1 C14 C8A -149.0(10) . . . . ?
C12 Cr1 C14 C8A 172.7(10) . . . . ?
C10 Cr1 C14 C8A -112.7(10) . . . . ?
C13 Cr1 C14 C8A 142.1(10) . . . . ?
C9 Cr1 C14 C8A -83.7(10) . . . . ?
C16 Cr1 C14 S1 121.0(7) . . . . ?
C17 Cr1 C14 S1 31.5(5) . . . . ?
C15 Cr1 C14 S1 -57.6(6) . . . . ?
C11 Cr1 C14 S1 -172.3(5) . . . . ?
C12 Cr1 C14 S1 149.3(5) . . . . ?
C10 Cr1 C14 S1 -136.0(5) . . . . ?
C13 Cr1 C14 S1 118.8(6) . . . . ?
C9 Cr1 C14 S1 -107.1(6) . . . . ?
C6 O6 C18 C19 -171.6(6) . . . . ?
